data_4318248
loop_
_publ_author_name
'Bao-Hui Xia'
'Chi-Ming Che'
'David Lee Phillips'
'King-Hung Leung'
'Kung-Kai Cheung'

_publ_section_title
;
 Metal-Metal Interactions in Dinuclear d8 Metal Cyanide Complexes
 Supported by Phosphine Ligands. Spectroscopic Properties and ab Initio
 Calculations of [M2(\m-diphosphine)2(CN)4] and trans-[M(phosphine)2(CN)2]
 (M = Pt, Ni)
;
_journal_name_full 'Inorganic Chemistry'
_journal_page_first 3866
_journal_page_last 3875
_journal_paper_doi 10.1021/ic020077j
_journal_volume 41
_journal_year 2002
_chemical_formula_moiety '(C54 H92 N2 P4 Pt2) 2.5(H2O)'
_chemical_formula_sum 'C54 H97 N4 O2.5 P4 Pt2'
_chemical_formula_weight 1356.46
_space_group_IT_number 13
_symmetry_cell_setting monoclinic
_symmetry_Int_Tables_number 13
_symmetry_space_group_name_Hall '-P 2ya'
_symmetry_space_group_name_H-M 'P 1 2/a 1'
_audit_creation_date 'Wed Mar 15 20:20:08 2000'
_audit_creation_method 'from TEXRAY.INF file'
_cell_angle_alpha 90
_cell_angle_beta 99.87(2)
_cell_angle_gamma 90
_cell_formula_units_Z 4
_cell_length_a 18.097(3)
_cell_length_b 14.759(2)
_cell_length_c 23.701(3)
_cell_measurement_reflns_used 0
_cell_measurement_temperature 301.2
_cell_measurement_theta_max 0.0
_cell_measurement_theta_min 0.0
_cell_volume 6236.7(16)
_computing_cell_refinement 'MAR Data Collection Software & DENZO'
_computing_data_collection 'MAR Data Collection Software & DENZO'
_computing_data_reduction teXsan
_computing_publication_material teXsan
_computing_structure_refinement teXsan
_computing_structure_solution 'DIRDIF92 (PATTY)'
_diffrn_ambient_temperature 301.2
_diffrn_measurement_device 'MAR IPDS'
_diffrn_measurement_method oscillation
_diffrn_orient_matrix_UB_11 0.00000
_diffrn_orient_matrix_UB_12 0.00000
_diffrn_orient_matrix_UB_13 0.00000
_diffrn_orient_matrix_UB_21 0.00000
_diffrn_orient_matrix_UB_22 0.00000
_diffrn_orient_matrix_UB_23 0.00000
_diffrn_orient_matrix_UB_31 0.00000
_diffrn_orient_matrix_UB_32 0.00000
_diffrn_orient_matrix_UB_33 0.00000
_diffrn_radiation_detector 'imaging plate'
_diffrn_radiation_monochromator graphite
_diffrn_radiation_source 'X-ray tube'
_diffrn_radiation_type MoKalpha
_diffrn_radiation_wavelength 0.7107
_diffrn_reflns_av_R_equivalents 0.00
_diffrn_reflns_limit_h_max 21
_diffrn_reflns_limit_h_min 0
_diffrn_reflns_limit_k_max 17
_diffrn_reflns_limit_k_min 0
_diffrn_reflns_limit_l_max 28
_diffrn_reflns_limit_l_min -28
_diffrn_reflns_number 11976
_diffrn_reflns_theta_max 25.56
_diffrn_standards_decay_% 0.00
_diffrn_standards_interval_count 0
_diffrn_standards_number 0
_exptl_absorpt_coefficient_mu 4.605
_exptl_absorpt_correction_type none
_exptl_crystal_colour colourless
_exptl_crystal_density_diffrn 1.445
_exptl_crystal_density_meas 0.000
_exptl_crystal_description plate
_exptl_crystal_F_000 2740.00
_exptl_crystal_size_max 0.150
_exptl_crystal_size_mid 0.150
_exptl_crystal_size_min 0.050
_refine_diff_density_max 1.18
_refine_diff_density_min -1.41
_refine_ls_extinction_coef 0.00000
_refine_ls_extinction_method none
_refine_ls_goodness_of_fit_obs 1.764
_refine_ls_hydrogen_treatment noref
_refine_ls_matrix_type full
_refine_ls_number_parameters 597
_refine_ls_number_reflns 8753
_refine_ls_number_restraints 0
_refine_ls_R_factor_obs 0.0421
_refine_ls_shift/esd_max 0.6650
_refine_ls_structure_factor_coef F
_refine_ls_weighting_scheme sigma
_refine_ls_wR_factor_obs 0.0661
_reflns_number_observed 8753
_reflns_number_total 11976
_reflns_observed_criterion 3.00
_cod_data_source_file ic020077j_1.cif
_cod_data_source_block ip703_(C54H92N4P4Pt2)_2.5(H2O)_06121999
_cod_depositor_comments
;
The following automatic conversions were performed:

'_atom_site_thermal_displace_type' tag value 'Uij' was replaced with
'Uani' value 151 time.

Automatic conversion script
Id: cif_fix_values 1646 2011-03-28 12:23:43Z adriana 
;
_cod_original_cell_volume 6236(1)
_cod_original_sg_symbol_H-M 'P 2/a '
_cod_original_formula_sum 'C54 H97 N4 O2.50 P4 Pt2 '
_cod_database_code 4318248

loop_
_symmetry_equiv_pos_as_xyz
'   +x,   +y,   +z'
'1/2+x,   -y,   +z'
'   -x,   -y,   -z'
'1/2-x,   +y,   -z'

loop_
_atom_site_aniso_label
_atom_site_aniso_U_11
_atom_site_aniso_U_22
_atom_site_aniso_U_33
_atom_site_aniso_U_12
_atom_site_aniso_U_13
_atom_site_aniso_U_23
Pt(1) 0.0392(2) 0.0392(2) 0.0432(2) 0.0048(1) 0.0076(1) -0.0028(1)
Pt(2) 0.0464(2) 0.0490(2) 0.0451(2) 0.0040(1) 0.0089(1) -0.0011(1)
P(1) 0.0414(10) 0.0410(10) 0.048(1) 0.0095(8) 0.0069(9) -0.0052(8)
P(2) 0.0390(10) 0.0397(9) 0.046(1) 0.0063(8) 0.0073(8) -0.0041(8)
P(3) 0.054(1) 0.044(1) 0.051(1) 0.0066(9) 0.0112(10) 0.0046(9)
P(4) 0.049(1) 0.051(1) 0.046(1) 0.0071(9) 0.0058(9) -0.0094(9)
O(1) 0.081(5) 0.139(7) 0.160(8) -0.022(5) 0.036(5) 0.051(6)
O(2) 0.070(4) 0.117(6) 0.124(7) -0.040(4) 0.024(4) -0.015(5)
O(3) 0.30(1) 0.25(1) 0.21(1) 0.0000 0.077(9) 0.0000
N(1) 0.057(4) 0.053(4) 0.088(6) -0.002(4) 0.005(4) -0.009(4)
N(2) 0.055(4) 0.056(4) 0.100(6) -0.006(4) 0.022(4) -0.011(4)
N(3) 0.046(5) 0.083(6) 0.127(8) 0.004(4) 0.013(5) 0.015(5)
N(4) 0.059(5) 0.098(7) 0.093(7) -0.003(5) 0.023(5) -0.010(5)
C(1) 0.045(4) 0.048(4) 0.065(6) 0.012(4) 0.004(4) -0.011(4)
C(2) 0.052(4) 0.051(5) 0.055(5) 0.013(4) 0.016(4) -0.003(4)
C(3) 0.068(6) 0.047(4) 0.062(6) 0.013(4) 0.011(4) 0.005(4)
C(4) 0.055(5) 0.063(5) 0.059(6) -0.001(4) 0.016(4) -0.009(4)
C(5) 0.049(4) 0.056(4) 0.050(5) 0.007(4) 0.006(4) -0.013(3)
C(6) 0.048(4) 0.047(4) 0.057(5) 0.003(3) 0.007(4) -0.010(3)
C(7) 0.055(5) 0.049(5) 0.072(6) 0.013(4) 0.003(4) 0.000(4)
C(8) 0.078(6) 0.047(4) 0.114(9) 0.014(4) -0.006(6) 0.010(5)
C(9) 0.083(7) 0.066(6) 0.079(8) -0.001(5) 0.005(6) 0.015(5)
C(10) 0.074(6) 0.077(6) 0.074(7) -0.011(5) 0.014(5) 0.011(5)
C(11) 0.058(5) 0.063(5) 0.061(6) 0.000(4) 0.012(4) -0.003(4)
C(12) 0.048(4) 0.042(4) 0.057(5) 0.006(3) 0.004(4) -0.004(3)
C(13) 0.061(5) 0.066(6) 0.072(6) 0.005(4) 0.010(4) -0.016(4)
C(14) 0.045(5) 0.068(6) 0.109(9) 0.009(4) 0.009(5) -0.008(5)
C(15) 0.053(5) 0.062(5) 0.106(8) -0.003(4) -0.002(5) -0.011(5)
C(16) 0.068(5) 0.059(5) 0.081(7) -0.007(4) -0.009(5) -0.019(4)
C(17) 0.049(4) 0.060(5) 0.053(5) 0.007(4) 0.001(4) -0.011(4)
C(18) 0.041(4) 0.048(4) 0.052(5) 0.003(3) 0.007(3) -0.010(3)
C(19) 0.065(5) 0.063(5) 0.057(6) -0.005(4) 0.017(4) 0.008(4)
C(20) 0.065(6) 0.107(8) 0.073(7) -0.032(6) 0.006(5) 0.011(5)
C(21) 0.069(6) 0.123(8) 0.076(8) -0.033(6) 0.036(5) -0.028(6)
C(22) 0.050(5) 0.100(7) 0.080(7) -0.002(5) 0.022(5) -0.012(5)
C(23) 0.051(5) 0.069(6) 0.083(7) 0.007(4) 0.019(5) -0.010(5)
C(24) 0.043(4) 0.047(4) 0.057(5) 0.004(3) 0.009(4) -0.004(3)
C(25) 0.058(5) 0.066(5) 0.056(6) -0.012(4) 0.008(4) -0.006(4)
C(26) 0.065(6) 0.082(6) 0.072(7) -0.030(5) 0.003(5) -0.014(5)
C(27) 0.088(8) 0.095(7) 0.109(9) -0.036(6) 0.029(7) -0.054(6)
C(28) 0.100(8) 0.048(4) 0.14(1) -0.006(5) 0.029(7) -0.043(5)
C(29) 0.066(6) 0.049(5) 0.094(7) 0.007(4) 0.029(5) -0.018(4)
C(30) 0.053(4) 0.046(4) 0.052(5) 0.007(4) 0.008(4) -0.001(3)
C(31) 0.065(5) 0.057(5) 0.067(6) -0.004(4) 0.012(4) 0.008(4)
C(32) 0.078(6) 0.046(4) 0.076(7) -0.001(4) 0.008(5) -0.004(4)
C(33) 0.092(8) 0.076(7) 0.12(1) -0.025(6) -0.002(7) -0.004(6)
C(34) 0.108(9) 0.090(8) 0.17(1) -0.044(8) 0.029(9) -0.004(9)
C(35) 0.093(8) 0.102(9) 0.14(1) -0.021(7) 0.040(8) 0.014(8)
C(36) 0.083(7) 0.061(6) 0.099(8) -0.006(5) 0.035(6) 0.011(5)
C(37) 0.083(6) 0.070(6) 0.051(5) 0.013(5) 0.005(5) 0.015(4)
C(38) 0.098(8) 0.096(8) 0.093(8) 0.043(7) 0.008(7) 0.022(7)
C(39) 0.095(8) 0.14(1) 0.091(9) 0.031(7) -0.005(7) 0.033(8)
C(40) 0.113(10) 0.15(1) 0.094(10) 0.006(9) -0.017(8) 0.035(9)
C(41) 0.17(1) 0.107(9) 0.051(7) 0.012(8) -0.003(7) 0.002(6)
C(42) 0.080(7) 0.100(7) 0.051(6) 0.004(6) 0.005(5) 0.003(5)
C(43) 0.063(5) 0.060(5) 0.059(6) 0.001(4) 0.013(4) -0.008(4)
C(44) 0.092(7) 0.057(5) 0.083(8) -0.002(5) -0.002(6) -0.009(5)
C(45) 0.15(1) 0.059(6) 0.11(1) -0.024(7) -0.005(9) 0.006(6)
C(46) 0.106(9) 0.093(9) 0.14(1) -0.040(8) 0.019(8) -0.033(8)
C(47) 0.073(7) 0.116(9) 0.14(1) -0.031(7) 0.001(7) -0.029(8)
C(48) 0.068(6) 0.068(6) 0.087(7) -0.007(5) -0.009(5) -0.019(5)
C(49) 0.065(5) 0.082(6) 0.045(6) 0.015(4) 0.024(5) -0.002(4)
C(50) 0.089(6) 0.105(7) 0.044(7) 0.010(5) 0.026(5) 0.000(5)
C(51) 0.144(10) 0.12(1) 0.06(1) -0.012(8) 0.028(8) -0.007(8)

loop_
_atom_site_label
_atom_site_fract_x
_atom_site_fract_y
_atom_site_fract_z
_atom_site_U_iso_or_equiv
_atom_site_thermal_displace_type
_atom_site_calc_flag
_atom_site_calc_attached_atom
Pt(1) 0.16273(2) 0.24543(2) 0.17981(1) 0.04046(9) Uani ? ?
Pt(2) 0.19987(2) 0.22940(2) 0.31017(1) 0.04666(9) Uani ? ?
P(1) 0.0778(1) 0.3630(1) 0.18597(9) 0.0435(5) Uani ? ?
P(2) 0.2482(1) 0.1307(1) 0.16937(9) 0.0414(5) Uani ? ?
P(3) 0.2421(1) 0.0824(1) 0.29931(9) 0.0494(6) Uani ? ?
P(4) 0.1561(1) 0.3769(1) 0.31644(9) 0.0488(6) Uani ? ?
O(1) 0.4544(4) 0.3966(6) 0.2560(4) 0.125(3) Uani ? ?
O(2) -0.0950(3) 0.1028(5) 0.2268(3) 0.103(3) Uani ? ?
O(3) 0.2500 -0.2798(9) 0.5000 0.247(6) Uani ? ?
N(1) 0.2914(4) 0.3917(5) 0.1869(3) 0.067(2) Uani ? ?
N(2) 0.0327(4) 0.1004(5) 0.1643(4) 0.069(2) Uani ? ?
N(3) 0.3705(4) 0.2778(6) 0.3233(4) 0.086(3) Uani ? ?
N(4) 0.0328(4) 0.1780(6) 0.3087(4) 0.082(3) Uani ? ?
C(1) 0.2447(4) 0.3378(5) 0.1850(4) 0.053(2) Uani ? ?
C(2) 0.0793(4) 0.1534(5) 0.1707(4) 0.052(2) Uani ? ?
C(3) 0.3097(5) 0.2647(5) 0.3179(4) 0.059(3) Uani ? ?
C(4) 0.0939(5) 0.1932(6) 0.3088(4) 0.058(3) Uani ? ?
C(5) 0.0746(4) 0.3948(5) 0.2602(3) 0.052(2) Uani ? ?
C(6) 0.1061(4) 0.4641(5) 0.1480(3) 0.051(2) Uani ? ?
C(7) 0.0592(4) 0.5490(5) 0.1473(4) 0.060(3) Uani ? ?
C(8) 0.1018(5) 0.6272(6) 0.1232(5) 0.082(3) Uani ? ?
C(9) 0.1153(6) 0.6072(6) 0.0638(5) 0.077(3) Uani ? ?
C(10) 0.1577(5) 0.5198(7) 0.0631(4) 0.075(3) Uani ? ?
C(11) 0.1185(4) 0.4417(6) 0.0872(4) 0.061(3) Uani ? ?
C(12) -0.0214(4) 0.3325(5) 0.1597(3) 0.050(2) Uani ? ?
C(13) -0.0803(5) 0.3988(6) 0.1726(4) 0.067(3) Uani ? ?
C(14) -0.1584(4) 0.3626(6) 0.1536(5) 0.075(3) Uani ? ?
C(15) -0.1730(5) 0.3370(6) 0.0921(5) 0.076(3) Uani ? ?
C(16) -0.1138(5) 0.2684(6) 0.0802(4) 0.072(3) Uani ? ?
C(17) -0.0360(4) 0.3084(6) 0.0964(4) 0.055(2) Uani ? ?
C(18) 0.3281(4) 0.1759(5) 0.1390(3) 0.047(2) Uani ? ?
C(19) 0.3048(5) 0.2216(6) 0.0820(4) 0.061(3) Uani ? ?
C(20) 0.3677(6) 0.2742(7) 0.0647(5) 0.082(3) Uani ? ?
C(21) 0.4342(5) 0.2118(8) 0.0633(5) 0.087(4) Uani ? ?
C(22) 0.4580(5) 0.1644(7) 0.1186(5) 0.075(3) Uani ? ?
C(23) 0.3950(4) 0.1114(6) 0.1357(4) 0.067(3) Uani ? ?
C(24) 0.2012(4) 0.0368(5) 0.1265(3) 0.049(2) Uani ? ?
C(25) 0.1562(5) 0.0684(6) 0.0687(4) 0.060(3) Uani ? ?
C(26) 0.1014(5) -0.0055(7) 0.0430(4) 0.074(3) Uani ? ?
C(27) 0.1439(6) -0.0919(8) 0.0363(5) 0.096(4) Uani ? ?
C(28) 0.1935(6) -0.1215(6) 0.0900(5) 0.096(4) Uani ? ?
C(29) 0.2479(5) -0.0467(6) 0.1161(4) 0.068(3) Uani ? ?
C(30) 0.2924(4) 0.0817(5) 0.2383(3) 0.050(2) Uani ? ?
C(31) 0.1687(5) -0.0031(6) 0.2852(4) 0.063(3) Uani ? ?
C(32) 0.1887(5) -0.0927(6) 0.2589(4) 0.067(3) Uani ? ?
C(33) 0.1164(6) -0.1465(7) 0.2396(6) 0.098(4) Uani ? ?
C(34) 0.0748(7) -0.1657(9) 0.2895(7) 0.123(5) Uani ? ?
C(35) 0.0582(6) -0.0787(9) 0.3190(6) 0.109(5) Uani ? ?
C(36) 0.1312(6) -0.0229(7) 0.3385(5) 0.079(3) Uani ? ?
C(37) 0.3148(5) 0.0495(6) 0.3608(4) 0.069(3) Uani ? ?
C(38) 0.3457(7) -0.0447(8) 0.3620(5) 0.096(4) Uani ? ?
C(39) 0.4123(6) -0.0578(9) 0.4097(5) 0.113(5) Uani ? ?
C(40) 0.3917(7) -0.028(1) 0.4686(6) 0.124(6) Uani ? ?
C(41) 0.3622(8) 0.0642(9) 0.4653(4) 0.111(4) Uani ? ?
C(42) 0.2966(5) 0.0819(7) 0.4175(4) 0.077(3) Uani ? ?
C(43) 0.2214(5) 0.4700(6) 0.3106(4) 0.060(3) Uani ? ?
C(44) 0.1877(6) 0.5631(7) 0.2981(4) 0.079(3) Uani ? ?
C(45) 0.2474(8) 0.6312(7) 0.2848(6) 0.112(5) Uani ? ?
C(46) 0.3127(7) 0.6377(9) 0.3345(6) 0.113(5) Uani ? ?
C(47) 0.3447(6) 0.5433(9) 0.3507(6) 0.110(5) Uani ? ?
C(48) 0.2844(5) 0.4759(7) 0.3629(4) 0.077(3) Uani ? ?
C(49) 0.1172(5) 0.3895(6) 0.3847(4) 0.062(3) Uani ? ?
C(50) 0.1648(6) 0.3360(7) 0.4321(5) 0.078(3) Uani ? ?
C(51) 0.1348(7) 0.3416(9) 0.4881(6) 0.107(5) Uani ? ?
C(52) 0.097(1) 0.430(2) 0.499(1) 0.106(8) Uani ? ?
C(52') 0.064(1) 0.325(2) 0.487(1) 0.105(7) Uani ? ?
C(53) 0.043(1) 0.477(1) 0.4457(9) 0.079(6) Uani ? ?
C(53') 0.016(1) 0.397(2) 0.447(1) 0.096(7) Uani ? ?
C(54) 0.081(1) 0.476(1) 0.3925(9) 0.077(5) Uani ? ?
C(54') 0.041(1) 0.372(1) 0.3847(9) 0.079(6) Uani ? ?
H(1) 0.0637 0.4574 0.2596 0.0599 Uani ? ?
H(2) 0.0344 0.3615 0.2709 0.0599 Uani ? ?
H(3) 0.1540 0.4797 0.1680 0.0594 Uani ? ?
H(4) 0.0112 0.5404 0.1239 0.0693 Uani ? ?
H(5) 0.0524 0.5640 0.1850 0.0693 Uani ? ?
H(6) 0.0723 0.6794 0.1214 0.0892 Uani ? ?
H(7) 0.1480 0.6342 0.1471 0.0892 Uani ? ?
H(8) 0.0687 0.6027 0.0397 0.0924 Uani ? ?
H(9) 0.1440 0.6550 0.0534 0.0924 Uani ? ?
H(10) 0.1610 0.5073 0.0242 0.0887 Uani ? ?
H(11) 0.2062 0.5268 0.0847 0.0887 Uani ? ?
H(12) 0.1484 0.3893 0.0875 0.0721 Uani ? ?
H(13) 0.0712 0.4319 0.0631 0.0721 Uani ? ?
H(14) -0.0298 0.2794 0.1800 0.0581 Uani ? ?
H(15) -0.0721 0.4110 0.2124 0.0759 Uani ? ?
H(16) -0.0745 0.4540 0.1524 0.0759 Uani ? ?
H(17) -0.1640 0.3088 0.1753 0.0869 Uani ? ?
H(18) -0.1937 0.4060 0.1602 0.0869 Uani ? ?
H(19) -0.2215 0.3114 0.0831 0.0843 Uani ? ?
H(20) -0.1704 0.3904 0.0701 0.0843 Uani ? ?
H(21) -0.1175 0.2146 0.1009 0.0814 Uani ? ?
H(22) -0.1224 0.2549 0.0399 0.0814 Uani ? ?
H(23) -0.0316 0.3615 0.0746 0.0659 Uani ? ?
H(24) 0.0005 0.2653 0.0895 0.0659 Uani ? ?
H(25) 0.3482 0.2229 0.1643 0.0574 Uani ? ?
H(26) 0.2884 0.1765 0.0536 0.0747 Uani ? ?
H(27) 0.2636 0.2612 0.0844 0.0747 Uani ? ?
H(28) 0.3507 0.2986 0.0269 0.0953 Uani ? ?
H(29) 0.3801 0.3229 0.0904 0.0953 Uani ? ?
H(30) 0.4216 0.1667 0.0351 0.0985 Uani ? ?
H(31) 0.4755 0.2463 0.0557 0.0985 Uani ? ?
H(32) 0.4985 0.1236 0.1146 0.0871 Uani ? ?
H(33) 0.4769 0.2080 0.1473 0.0871 Uani ? ?
H(34) 0.4110 0.0858 0.1731 0.0752 Uani ? ?
H(35) 0.3796 0.0652 0.1093 0.0752 Uani ? ?
H(36) 0.1648 0.0155 0.1480 0.0588 Uani ? ?
H(37) 0.1280 0.1214 0.0741 0.0725 Uani ? ?
H(38) 0.1893 0.0819 0.0428 0.0725 Uani ? ?
H(39) 0.0662 -0.0161 0.0670 0.0867 Uani ? ?
H(40) 0.0769 0.0131 0.0061 0.0867 Uani ? ?
H(41) 0.1110 -0.1385 0.0245 0.1063 Uani ? ?
H(42) 0.1768 -0.0815 0.0092 0.1063 Uani ? ?
H(43) 0.1617 -0.1384 0.1156 0.1033 Uani ? ?
H(44) 0.2210 -0.1722 0.0804 0.1033 Uani ? ?
H(45) 0.2815 -0.0324 0.0913 0.0799 Uani ? ?
H(46) 0.2749 -0.0686 0.1517 0.0799 Uani ? ?
H(47) 0.3033 0.0200 0.2311 0.0615 Uani ? ?
H(48) 0.3382 0.1134 0.2500 0.0615 Uani ? ?
H(49) 0.1300 0.0229 0.2579 0.0744 Uani ? ?
H(50) 0.2119 -0.0801 0.2264 0.0788 Uani ? ?
H(51) 0.2220 -0.1263 0.2861 0.0788 Uani ? ?
H(52) 0.0850 -0.1140 0.2109 0.1107 Uani ? ?
H(53) 0.1300 -0.2033 0.2241 0.1107 Uani ? ?
H(54) 0.0294 -0.1953 0.2758 0.1453 Uani ? ?
H(55) 0.1056 -0.2042 0.3168 0.1453 Uani ? ?
H(56) 0.0249 -0.0431 0.2945 0.1235 Uani ? ?
H(57) 0.0379 -0.0935 0.3528 0.1235 Uani ? ?
H(58) 0.1654 -0.0569 0.3665 0.0941 Uani ? ?
H(59) 0.1196 0.0322 0.3560 0.0941 Uani ? ?
H(60) 0.3570 0.0863 0.3560 0.0780 Uani ? ?
H(61) 0.3059 -0.0861 0.3655 0.1210 Uani ? ?
H(62) 0.3591 -0.0561 0.3241 0.1210 Uani ? ?
H(63) 0.4263 -0.1195 0.4108 0.1275 Uani ? ?
H(64) 0.4532 -0.0222 0.4001 0.1275 Uani ? ?
H(65) 0.3566 -0.0659 0.4793 0.1427 Uani ? ?
H(66) 0.4372 -0.0276 0.4966 0.1427 Uani ? ?
H(67) 0.3477 0.0791 0.5002 0.1273 Uani ? ?
H(68) 0.4024 0.1054 0.4592 0.1273 Uani ? ?
H(69) 0.2859 0.1449 0.4147 0.0911 Uani ? ?
H(70) 0.2545 0.0497 0.4251 0.0911 Uani ? ?
H(71) 0.2448 0.4549 0.2791 0.0708 Uani ? ?
H(72) 0.1476 0.5596 0.2661 0.0890 Uani ? ?
H(73) 0.1669 0.5835 0.3307 0.0890 Uani ? ?
H(74) 0.2651 0.6112 0.2517 0.1308 Uani ? ?
H(75) 0.2264 0.6890 0.2796 0.1308 Uani ? ?
H(76) 0.3535 0.6702 0.3211 0.1243 Uani ? ?
H(77) 0.3001 0.6649 0.3657 0.1243 Uani ? ?
H(78) 0.3663 0.5181 0.3204 0.1192 Uani ? ?
H(79) 0.3810 0.5474 0.3842 0.1192 Uani ? ?
H(80) 0.2652 0.4963 0.3954 0.0891 Uani ? ?
H(81) 0.3073 0.4180 0.3709 0.0891 Uani ? ?

loop_
_atom_type_symbol
_atom_type_oxidation_number
_atom_type_number_in_cell
_atom_type_scat_dispersion_real
_atom_type_scat_dispersion_imag
_atom_type_scat_source
C 0 216 0.003 0.002 'International Tables'
H 0 388 0.000 0.000 'International Tables'
N 0 16 0.006 0.003 'International Tables'
O 0 10 0.011 0.006 'International Tables'
P 0 16 0.102 0.094 'International Tables'
Pt 0 8 -1.703 8.390 'International Tables'

loop_
_geom_angle_atom_site_label_1
_geom_angle_atom_site_label_2
_geom_angle_atom_site_label_3
_geom_angle
_geom_angle_site_symmetry_1
_geom_angle_site_symmetry_2
_geom_angle_site_symmetry_3
_geom_angle_publ_flag
Pt(2) Pt(1) P(1) 91.57(5) ? ? ? yes
Pt(2) Pt(1) P(2) 90.92(5) ? ? ? yes
Pt(2) Pt(1) C(1) 87.6(2) ? ? ? yes
Pt(2) Pt(1) C(2) 95.0(2) ? ? ? yes
P(1) Pt(1) P(2) 177.25(7) ? ? ? yes
P(1) Pt(1) C(1) 88.8(2) ? ? ? yes
P(1) Pt(1) C(2) 91.1(2) ? ? ? yes
P(2) Pt(1) C(1) 90.2(2) ? ? ? yes
P(2) Pt(1) C(2) 89.9(2) ? ? ? yes
C(1) Pt(1) C(2) 177.4(3) ? ? ? yes
Pt(1) Pt(2) P(3) 88.84(5) ? ? ? yes
Pt(1) Pt(2) P(4) 88.50(5) ? ? ? yes
Pt(1) Pt(2) C(3) 96.5(3) ? ? ? yes
Pt(1) Pt(2) C(4) 87.7(3) ? ? ? yes
P(3) Pt(2) P(4) 177.34(8) ? ? ? yes
P(3) Pt(2) C(3) 85.1(2) ? ? ? yes
P(3) Pt(2) C(4) 94.7(3) ? ? ? yes
P(4) Pt(2) C(3) 95.3(2) ? ? ? yes
P(4) Pt(2) C(4) 85.1(3) ? ? ? yes
C(3) Pt(2) C(4) 175.8(4) ? ? ? yes
Pt(1) P(1) C(5) 112.3(3) ? ? ? yes
Pt(1) P(1) C(6) 109.1(2) ? ? ? yes
Pt(1) P(1) C(12) 114.1(2) ? ? ? yes
C(5) P(1) C(6) 108.4(4) ? ? ? yes
C(5) P(1) C(12) 101.4(3) ? ? ? yes
C(6) P(1) C(12) 111.3(3) ? ? ? yes
Pt(1) P(2) C(18) 110.9(2) ? ? ? yes
Pt(1) P(2) C(24) 110.6(2) ? ? ? yes
Pt(1) P(2) C(30) 112.7(2) ? ? ? yes
C(18) P(2) C(24) 112.1(3) ? ? ? yes
C(18) P(2) C(30) 103.8(4) ? ? ? yes
C(24) P(2) C(30) 106.5(4) ? ? ? yes
Pt(2) P(3) C(30) 108.0(3) ? ? ? yes
Pt(2) P(3) C(31) 115.0(3) ? ? ? yes
Pt(2) P(3) C(37) 111.0(3) ? ? ? yes
C(30) P(3) C(31) 107.2(4) ? ? ? yes
C(30) P(3) C(37) 103.7(4) ? ? ? yes
C(31) P(3) C(37) 111.1(4) ? ? ? yes
Pt(2) P(4) C(5) 109.2(2) ? ? ? yes
Pt(2) P(4) C(43) 117.7(3) ? ? ? yes
Pt(2) P(4) C(49) 109.2(3) ? ? ? yes
C(5) P(4) C(43) 106.6(4) ? ? ? yes
C(5) P(4) C(49) 103.9(4) ? ? ? yes
C(43) P(4) C(49) 109.4(4) ? ? ? yes
Pt(1) C(1) N(1) 178.6(8) ? ? ? yes
Pt(1) C(2) N(2) 178.2(7) ? ? ? yes
Pt(2) C(3) N(3) 175.0(8) ? ? ? yes
Pt(2) C(4) N(4) 175.8(9) ? ? ? yes
P(1) C(5) P(4) 120.6(4) ? ? ? yes
P(1) C(6) C(7) 118.0(6) ? ? ? yes
P(1) C(6) C(11) 112.3(5) ? ? ? yes
C(7) C(6) C(11) 110.0(7) ? ? ? yes
C(6) C(7) C(8) 107.9(7) ? ? ? yes
C(7) C(8) C(9) 111.8(8) ? ? ? yes
C(8) C(9) C(10) 110.2(8) ? ? ? yes
C(9) C(10) C(11) 112.1(8) ? ? ? yes
C(6) C(11) C(10) 110.1(7) ? ? ? yes
P(1) C(12) C(13) 116.8(5) ? ? ? yes
P(1) C(12) C(17) 112.5(6) ? ? ? yes
C(13) C(12) C(17) 109.9(7) ? ? ? yes
C(12) C(13) C(14) 111.6(7) ? ? ? yes
C(13) C(14) C(15) 112.5(8) ? ? ? yes
C(14) C(15) C(16) 109.7(8) ? ? ? yes
C(15) C(16) C(17) 110.1(7) ? ? ? yes
C(12) C(17) C(16) 109.8(7) ? ? ? yes
P(2) C(18) C(19) 113.3(5) ? ? ? yes
P(2) C(18) C(23) 117.8(6) ? ? ? yes
C(19) C(18) C(23) 109.4(7) ? ? ? yes
C(18) C(19) C(20) 111.8(8) ? ? ? yes
C(19) C(20) C(21) 109.5(8) ? ? ? yes
C(20) C(21) C(22) 112.2(8) ? ? ? yes
C(21) C(22) C(23) 111.6(8) ? ? ? yes
C(18) C(23) C(22) 109.2(8) ? ? ? yes
P(2) C(24) C(25) 112.8(5) ? ? ? yes
P(2) C(24) C(29) 118.5(6) ? ? ? yes
C(25) C(24) C(29) 108.7(7) ? ? ? yes
C(24) C(25) C(26) 110.2(7) ? ? ? yes
C(25) C(26) C(27) 109.7(7) ? ? ? yes
C(26) C(27) C(28) 113.5(8) ? ? ? yes
C(27) C(28) C(29) 112.5(9) ? ? ? yes
C(24) C(29) C(28) 107.9(7) ? ? ? yes
P(2) C(30) P(3) 119.9(4) ? ? ? yes
P(3) C(31) C(32) 117.2(6) ? ? ? yes
P(3) C(31) C(36) 112.7(7) ? ? ? yes
C(32) C(31) C(36) 109.5(7) ? ? ? yes
C(31) C(32) C(33) 108.7(8) ? ? ? yes
C(32) C(33) C(34) 111(1) ? ? ? yes
C(33) C(34) C(35) 111.2(10) ? ? ? yes
C(34) C(35) C(36) 111.0(10) ? ? ? yes
C(31) C(36) C(35) 108.9(9) ? ? ? yes
P(3) C(37) C(38) 118.1(7) ? ? ? yes
P(3) C(37) C(42) 112.4(6) ? ? ? yes
C(38) C(37) C(42) 114.4(8) ? ? ? yes
C(37) C(38) C(39) 112(1) ? ? ? yes
C(38) C(39) C(40) 110(1) ? ? ? yes
C(39) C(40) C(41) 110(1) ? ? ? yes
C(40) C(41) C(42) 115(1) ? ? ? yes
C(37) C(42) C(41) 110.3(9) ? ? ? yes
P(4) C(43) C(44) 116.9(6) ? ? ? yes
P(4) C(43) C(48) 112.3(7) ? ? ? yes
C(44) C(43) C(48) 109.0(8) ? ? ? yes
C(43) C(44) C(45) 110.9(9) ? ? ? yes
C(44) C(45) C(46) 111.1(10) ? ? ? yes
C(45) C(46) C(47) 110.3(9) ? ? ? yes
C(46) C(47) C(48) 112.6(10) ? ? ? yes
C(43) C(48) C(47) 109.7(9) ? ? ? yes
P(4) C(49) C(50) 109.8(7) ? ? ? yes
P(4) C(49) C(54) 115.7(10) ? ? ? yes
P(4) C(49) C(54') 119(1) ? ? ? yes
C(50) C(49) C(54) 124(1) ? ? ? yes
C(50) C(49) C(54') 109(1) ? ? ? yes
C(54) C(49) C(54') 72(1) ? ? ? yes
C(49) C(50) C(51) 112.2(9) ? ? ? yes
C(50) C(51) C(52) 115(1) ? ? ? yes
C(50) C(51) C(52') 117(1) ? ? ? yes
C(52) C(51) C(52') 72(1) ? ? ? yes
C(51) C(52) C(52') 47(1) ? ? ? yes
C(51) C(52) C(53) 118(1) ? ? ? yes
C(51) C(52) C(53') 89(1) ? ? ? yes
C(52') C(52) C(53) 97(1) ? ? ? yes
C(52') C(52) C(53') 53(1) ? ? ? yes
C(53) C(52) C(53') 43(1) ? ? ? yes
C(51) C(52') C(52) 59(1) ? ? ? yes
C(51) C(52') C(53') 109(2) ? ? ? yes
C(52) C(52') C(53') 68(1) ? ? ? yes
C(52) C(53) C(53') 76(1) ? ? ? yes
C(52) C(53) C(54) 109(1) ? ? ? yes
C(53') C(53) C(54) 102(1) ? ? ? yes
C(52) C(53') C(52') 57(1) ? ? ? yes
C(52) C(53') C(53) 60(1) ? ? ? yes
C(52) C(53') C(54') 110(1) ? ? ? yes
C(52') C(53') C(53) 117(2) ? ? ? yes
C(52') C(53') C(54') 100(1) ? ? ? yes
C(53) C(53') C(54') 91(1) ? ? ? yes
C(49) C(54) C(53) 112(1) ? ? ? yes
C(49) C(54) C(54') 52.0(10) ? ? ? yes
C(53) C(54) C(54') 81(1) ? ? ? yes
C(49) C(54') C(53') 112(1) ? ? ? yes
C(49) C(54') C(54) 55(1) ? ? ? yes
C(53') C(54') C(54) 83(1) ? ? ? yes

loop_
_geom_bond_atom_site_label_1
_geom_bond_atom_site_label_2
_geom_bond_distance
_geom_bond_site_symmetry_1
_geom_bond_site_symmetry_2
_geom_bond_publ_flag
Pt(1) Pt(2) 3.0565(4) ? ? yes
Pt(1) P(1) 2.340(2) ? ? yes
Pt(1) P(2) 2.336(2) ? ? yes
Pt(1) C(1) 2.003(8) ? ? yes
Pt(1) C(2) 2.015(9) ? ? yes
Pt(2) P(3) 2.329(2) ? ? yes
Pt(2) P(4) 2.330(2) ? ? yes
Pt(2) C(3) 2.032(10) ? ? yes
Pt(2) C(4) 1.985(9) ? ? yes
P(1) C(5) 1.831(8) ? ? yes
P(1) C(6) 1.859(8) ? ? yes
P(1) C(12) 1.852(8) ? ? yes
P(2) C(18) 1.847(8) ? ? yes
P(2) C(24) 1.838(8) ? ? yes
P(2) C(30) 1.840(8) ? ? yes
P(3) C(30) 1.835(8) ? ? yes
P(3) C(31) 1.820(9) ? ? yes
P(3) C(37) 1.853(9) ? ? yes
P(4) C(5) 1.829(8) ? ? yes
P(4) C(43) 1.834(9) ? ? yes
P(4) C(49) 1.881(9) ? ? yes
N(1) C(1) 1.156(10) ? ? yes
N(2) C(2) 1.142(10) ? ? yes
N(3) C(3) 1.10(1) ? ? yes
N(4) C(4) 1.13(1) ? ? yes
C(6) C(7) 1.512(10) ? ? yes
C(6) C(11) 1.53(1) ? ? yes
C(7) C(8) 1.55(1) ? ? yes
C(8) C(9) 1.50(1) ? ? yes
C(9) C(10) 1.50(1) ? ? yes
C(10) C(11) 1.51(1) ? ? yes
C(12) C(13) 1.52(1) ? ? yes
C(12) C(17) 1.52(1) ? ? yes
C(13) C(14) 1.51(1) ? ? yes
C(14) C(15) 1.49(1) ? ? yes
C(15) C(16) 1.53(1) ? ? yes
C(16) C(17) 1.52(1) ? ? yes
C(18) C(19) 1.50(1) ? ? yes
C(18) C(23) 1.55(1) ? ? yes
C(19) C(20) 1.49(1) ? ? yes
C(20) C(21) 1.52(2) ? ? yes
C(21) C(22) 1.48(1) ? ? yes
C(22) C(23) 1.49(1) ? ? yes
C(24) C(25) 1.54(1) ? ? yes
C(24) C(29) 1.54(1) ? ? yes
C(25) C(26) 1.53(1) ? ? yes
C(26) C(27) 1.51(1) ? ? yes
C(27) C(28) 1.49(2) ? ? yes
C(28) C(29) 1.54(1) ? ? yes
C(31) C(32) 1.53(1) ? ? yes
C(31) C(36) 1.56(1) ? ? yes
C(32) C(33) 1.53(1) ? ? yes
C(33) C(34) 1.53(2) ? ? yes
C(34) C(35) 1.52(2) ? ? yes
C(35) C(36) 1.56(1) ? ? yes
C(37) C(38) 1.50(1) ? ? yes
C(37) C(42) 1.51(1) ? ? yes
C(38) C(39) 1.52(1) ? ? yes
C(39) C(40) 1.57(2) ? ? yes
C(40) C(41) 1.45(2) ? ? yes
C(41) C(42) 1.52(1) ? ? yes
C(43) C(44) 1.51(1) ? ? yes
C(43) C(48) 1.54(1) ? ? yes
C(44) C(45) 1.55(1) ? ? yes
C(45) C(46) 1.52(2) ? ? yes
C(46) C(47) 1.53(2) ? ? yes
C(47) C(48) 1.54(1) ? ? yes
C(49) C(50) 1.51(1) ? ? yes
C(49) C(54) 1.46(2) ? ? yes
C(49) C(54') 1.40(2) ? ? yes
C(50) C(51) 1.52(2) ? ? yes
C(51) C(52) 1.51(3) ? ? yes
C(51) C(52') 1.29(3) ? ? yes
C(52) C(52') 1.66(4) ? ? yes
C(52) C(53) 1.62(3) ? ? yes
C(52) C(53') 1.81(3) ? ? yes
C(52') C(53') 1.58(3) ? ? yes
C(53) C(53') 1.29(3) ? ? yes
C(53) C(54) 1.54(3) ? ? yes
C(53') C(54') 1.64(3) ? ? yes
C(54) C(54') 1.70(3) ? ? yes
